data_2235538
loop_
_publ_author_name
'Rybakov, Victor B.'
'Belov, Dmitry S.'
'Lukyanenko, Evgeny R.'
'Kurkin, Alexander V.'
'Yurovskaya, Marina A.'

_publ_section_title
;
 (1<i>R</i>,3<i>R</i>,3a<i>S</i>,8a<i>R</i>)-4-Oxo-3-phenyl-1-[(1<i>R</i>)-1-phenylethyl]decahydrocyclohepta[<i>b</i>]pyrrol-1-ium
 bromide
;
_journal_coeditor_code LD2065
_journal_issue 7
_journal_name_full 'Acta Crystallographica Section E'
_journal_page_first o2227
_journal_paper_doi 10.1107/S1600536812028073
_journal_volume 68
_journal_year 2012
_chemical_formula_iupac 'C23 H28 N O +, Br -'
_chemical_formula_moiety 'C23 H28 N O +, Br -'
_chemical_formula_sum 'C23 H28 Br N O'
_chemical_formula_weight 414.36
_chemical_melting_point_gt 498.1
_chemical_melting_point_lt 498.5
_chemical_name_systematic
;
(1<i>R</i>,3<i>R</i>,3a<i>S</i>,8a<i>R</i>)-4-Oxo-3-phenyl-1-[(1<i>R</i>)-
1-phenylethyl]decahydrocyclohepta[<i>b</i>]pyrrol-1-ium bromide
;
_space_group_IT_number 4
_symmetry_cell_setting monoclinic
_symmetry_space_group_name_Hall 'P 2yb'
_symmetry_space_group_name_H-M 'P 1 21 1'
_atom_sites_solution_hydrogens geom
_atom_sites_solution_primary direct
_atom_sites_solution_secondary difmap
_audit_creation_method 'X-AREA, SHELXL97 and manual editing of yur31.cif'
_cell_angle_alpha 90.00
_cell_angle_beta 94.449(5)
_cell_angle_gamma 90.00
_cell_formula_units_Z 2
_cell_length_a 6.7996(4)
_cell_length_b 13.3136(8)
_cell_length_c 11.3167(8)
_cell_measurement_reflns_used 6482
_cell_measurement_temperature 295(2)
_cell_measurement_theta_max 29.20
_cell_measurement_theta_min 1.81
_cell_volume 1021.38(11)
_computing_cell_refinement '<i>X-AREA</i> (Stoe & Cie, 2012)'
_computing_data_collection '<i>X-AREA</i> (Stoe & Cie, 2012)'
_computing_data_reduction '<i>X-AREA</i> (Stoe & Cie, 2012)'
_computing_molecular_graphics '<i>ORTEP-3</i> (Farrugia, 1997)'
_computing_publication_material '<i>WinGX</i> (Farrugia, 1999)'
_computing_structure_refinement '<i>SHELXL97</i> (Sheldrick, 2008)'
_computing_structure_solution '<i>SHELXS97</i> (Sheldrick, 2008)'
_diffrn_ambient_temperature 295(2)
_diffrn_detector_area_resol_mean 5.81
_diffrn_measured_fraction_theta_full 0.993
_diffrn_measured_fraction_theta_max 0.993
_diffrn_measurement_device 'Four cyrcle diffractometer'
_diffrn_measurement_device_type 'Stoe STADI-VARI Pilatus-100K'
_diffrn_measurement_method 'Rotation method'
_diffrn_radiation_monochromator 'Plane graphite'
_diffrn_radiation_source 'LFF Sealed Tube'
_diffrn_radiation_type 'Mo K\a'
_diffrn_radiation_wavelength 0.71073
_diffrn_reflns_av_R_equivalents 0.0710
_diffrn_reflns_av_sigmaI/netI 0.0617
_diffrn_reflns_limit_h_max 8
_diffrn_reflns_limit_h_min -8
_diffrn_reflns_limit_k_max 11
_diffrn_reflns_limit_k_min -16
_diffrn_reflns_limit_l_max 9
_diffrn_reflns_limit_l_min -13
_diffrn_reflns_number 8956
_diffrn_reflns_theta_full 26.00
_diffrn_reflns_theta_max 26.00
_diffrn_reflns_theta_min 1.80
_exptl_absorpt_coefficient_mu 2.024
_exptl_absorpt_correction_T_max 0.4824
_exptl_absorpt_correction_T_min 0.2287
_exptl_absorpt_correction_type integration
_exptl_absorpt_process_details '(<i>X-AREA</i>; Stoe & Cie, 2012)'
_exptl_crystal_colour colourless
_exptl_crystal_density_diffrn 1.347
_exptl_crystal_density_method 'not measured'
_exptl_crystal_description prism
_exptl_crystal_F_000 432
_exptl_crystal_size_max 0.25
_exptl_crystal_size_mid 0.25
_exptl_crystal_size_min 0.13
_refine_diff_density_max 0.409
_refine_diff_density_min -0.285
_refine_ls_abs_structure_details 'Flack (1983), 897 Friedel pairs'
_refine_ls_abs_structure_Flack -0.018(14)
_refine_ls_extinction_method none
_refine_ls_goodness_of_fit_ref 0.974
_refine_ls_hydrogen_treatment constr
_refine_ls_matrix_type full
_refine_ls_number_parameters 230
_refine_ls_number_reflns 2995
_refine_ls_number_restraints 1
_refine_ls_restrained_S_all 0.974
_refine_ls_R_factor_all 0.0694
_refine_ls_R_factor_gt 0.0430
_refine_ls_shift/su_max 0.000
_refine_ls_shift/su_mean 0.000
_refine_ls_structure_factor_coef Fsqd
_refine_ls_weighting_details 'calc w=1/[\s^2^(Fo^2^)+(0.0568P)^2^] where P=(Fo^2^+2Fc^2^)/3'
_refine_ls_weighting_scheme calc
_refine_ls_wR_factor_gt 0.0940
_refine_ls_wR_factor_ref 0.1043
_reflns_number_gt 2116
_reflns_number_total 2995
_reflns_threshold_expression I>2\s(I)
_cod_data_source_file ld2065.cif
_cod_data_source_block global
_cod_original_sg_symbol_H-M 'P 21'
_cod_database_code 2235538

loop_
_symmetry_equiv_pos_as_xyz
'x, y, z'
'-x, y+1/2, -z'

loop_
_atom_site_type_symbol
_atom_site_label
_atom_site_fract_x
_atom_site_fract_y
_atom_site_fract_z
_atom_site_U_iso_or_equiv
_atom_site_adp_type
_atom_site_calc_flag
_atom_site_refinement_flags
_atom_site_occupancy
_atom_site_symmetry_multiplicity
Br Br1 -0.23660(6) 0.27140(5) -0.02750(6) 0.0688(2) Uani d . 1 1
N N1 0.1339(5) 0.1146(3) -0.0108(3) 0.0368(8) Uani d . 1 1
H H1 0.0142 0.1407 -0.0358 0.044 Uiso calc R 1 1
C C2 0.2616(6) 0.2019(4) 0.0343(4) 0.0395(10) Uani d . 1 1
H H2A 0.1855 0.2636 0.0320 0.047 Uiso calc R 1 1
H H2B 0.3723 0.2105 -0.0139 0.047 Uiso calc R 1 1
C C3 0.3348(4) 0.1755(3) 0.1631(2) 0.0388(10) Uani d . 1 1
H H3 0.4556 0.1353 0.1630 0.047 Uiso calc R 1 1
C C31 0.3719(4) 0.2642(3) 0.2411(2) 0.0458(9) Uani d . 1 1
C C32 0.5629(4) 0.2789(3) 0.2920(2) 0.0660(14) Uani d . 1 1
H H32 0.6633 0.2354 0.2738 0.079 Uiso calc R 1 1
C C33 0.6034(13) 0.3576(6) 0.3693(6) 0.086(2) Uani d . 1 1
H H33 0.7321 0.3668 0.4016 0.104 Uiso calc R 1 1
C C34 0.4647(15) 0.4206(7) 0.3991(6) 0.091(3) Uani d . 1 1
H H34 0.4953 0.4724 0.4525 0.110 Uiso calc R 1 1
C C35 0.2722(14) 0.4082(5) 0.3494(6) 0.083(2) Uani d . 1 1
H H35 0.1731 0.4518 0.3692 0.100 Uiso calc R 1 1
C C36 0.2295(9) 0.3297(4) 0.2695(5) 0.0582(14) Uani d . 1 1
H H36 0.1016 0.3221 0.2353 0.070 Uiso calc R 1 1
C C4 0.1632(7) 0.1082(4) 0.2013(4) 0.0406(10) Uani d . 1 1
H H4 0.0528 0.1510 0.2208 0.049 Uiso calc R 1 1
C C5 0.2251(8) 0.0412(4) 0.3074(5) 0.0548(13) Uani d . 1 1
O O5 0.3950(7) 0.0369(5) 0.3429(4) 0.0983(18) Uani d . 1 1
C C6 0.0720(9) -0.0179(6) 0.3648(5) 0.0705(16) Uani d . 1 1
H H6A 0.0666 0.0073 0.4450 0.085 Uiso calc R 1 1
H H6B 0.1173 -0.0869 0.3711 0.085 Uiso calc R 1 1
C C7 -0.1365(8) -0.0190(5) 0.3073(5) 0.0598(14) Uani d . 1 1
H H7A -0.1853 0.0494 0.3033 0.072 Uiso calc R 1 1
H H7B -0.2188 -0.0566 0.3579 0.072 Uiso calc R 1 1
C C8 -0.1601(10) -0.0640(5) 0.1835(6) 0.0589(16) Uani d . 1 1
H H8A -0.2954 -0.0866 0.1682 0.071 Uiso calc R 1 1
H H8B -0.0757 -0.1226 0.1815 0.071 Uiso calc R 1 1
C C9 -0.1110(7) 0.0073(4) 0.0835(5) 0.0496(12) Uani d . 1 1
H H9A -0.1374 -0.0270 0.0083 0.059 Uiso calc R 1 1
H H9B -0.1983 0.0649 0.0836 0.059 Uiso calc R 1 1
C C10 0.1002(6) 0.0443(4) 0.0921(4) 0.0402(11) Uani d . 1 1
H H10 0.1891 -0.0135 0.0893 0.048 Uiso calc R 1 1
C C11 0.2090(7) 0.0586(4) -0.1164(4) 0.0424(11) Uani d . 1 1
H H11 0.1282 -0.0021 -0.1274 0.051 Uiso calc R 1 1
C C12 0.4193(7) 0.0238(5) -0.0901(5) 0.0547(13) Uani d . 1 1
H H12A 0.5038 0.0811 -0.0764 0.082 Uiso calc R 1 1
H H12B 0.4603 -0.0136 -0.1565 0.082 Uiso calc R 1 1
H H12C 0.4276 -0.0181 -0.0210 0.082 Uiso calc R 1 1
C C13 0.1697(9) 0.1210(4) -0.2284(5) 0.0470(13) Uani d . 1 1
C C14 0.3192(9) 0.1652(5) -0.2867(6) 0.0695(17) Uani d . 1 1
H H14 0.4491 0.1614 -0.2547 0.083 Uiso calc R 1 1
C C15 0.2742(13) 0.2154(6) -0.3935(7) 0.089(2) Uani d . 1 1
H H15 0.3748 0.2438 -0.4336 0.107 Uiso calc R 1 1
C C16 0.0841(14) 0.2229(6) -0.4391(6) 0.085(2) Uani d . 1 1
H H16 0.0558 0.2555 -0.5111 0.102 Uiso calc R 1 1
C C17 -0.0640(12) 0.1837(6) -0.3811(6) 0.083(2) Uani d . 1 1
H H17 -0.1939 0.1909 -0.4123 0.100 Uiso calc R 1 1
C C18 -0.0238(9) 0.1330(5) -0.2762(5) 0.0640(15) Uani d . 1 1
H H18 -0.1269 0.1063 -0.2368 0.077 Uiso calc R 1 1

loop_
_atom_site_aniso_label
_atom_site_aniso_U_11
_atom_site_aniso_U_22
_atom_site_aniso_U_33
_atom_site_aniso_U_12
_atom_site_aniso_U_13
_atom_site_aniso_U_23
Br1 0.0468(2) 0.0492(3) 0.1123(5) 0.0021(4) 0.0192(2) 0.0044(5)
N1 0.0392(18) 0.039(2) 0.032(2) -0.0024(16) 0.0008(15) 0.0033(17)
C2 0.044(2) 0.037(2) 0.038(3) -0.0071(19) 0.0080(18) -0.002(2)
C3 0.040(2) 0.043(3) 0.033(3) -0.0001(19) 0.0018(18) -0.002(2)
C31 0.058(2) 0.046(2) 0.033(2) 0.001(4) 0.0015(17) 0.008(3)
C32 0.073(3) 0.069(4) 0.053(3) -0.016(4) -0.014(2) -0.006(4)
C33 0.112(6) 0.082(5) 0.060(4) -0.023(5) -0.027(4) 0.003(4)
C34 0.157(9) 0.076(5) 0.040(4) -0.049(6) 0.001(4) -0.010(4)
C35 0.142(7) 0.052(4) 0.059(4) -0.005(4) 0.037(4) -0.009(3)
C36 0.074(3) 0.055(3) 0.048(3) -0.006(3) 0.014(3) -0.001(3)
C4 0.046(2) 0.042(3) 0.034(3) 0.005(2) 0.0054(19) 0.005(2)
C5 0.063(3) 0.057(3) 0.044(3) 0.006(3) 0.007(2) 0.007(3)
O5 0.067(3) 0.144(5) 0.081(3) 0.003(3) -0.015(2) 0.061(3)
C6 0.083(4) 0.074(4) 0.054(3) -0.007(4) 0.005(3) 0.025(4)
C7 0.062(3) 0.058(3) 0.063(3) 0.001(3) 0.025(3) 0.014(3)
C8 0.057(3) 0.057(4) 0.064(4) -0.013(3) 0.015(3) 0.013(3)
C9 0.050(2) 0.052(3) 0.047(3) -0.015(2) 0.001(2) 0.008(2)
C10 0.041(2) 0.043(3) 0.036(3) 0.000(2) 0.0045(19) 0.006(2)
C11 0.051(3) 0.041(3) 0.037(3) -0.006(2) 0.010(2) -0.008(2)
C12 0.056(3) 0.053(3) 0.056(3) 0.010(2) 0.012(2) 0.001(3)
C13 0.062(3) 0.042(3) 0.038(3) -0.004(2) 0.008(2) 0.000(3)
C14 0.069(4) 0.074(4) 0.067(4) 0.010(3) 0.021(3) 0.017(4)
C15 0.120(6) 0.084(5) 0.069(5) 0.011(4) 0.046(4) 0.029(4)
C16 0.135(7) 0.080(5) 0.040(4) 0.023(5) 0.008(4) 0.006(3)
C17 0.109(5) 0.095(5) 0.044(4) 0.004(5) -0.011(4) 0.006(4)
C18 0.071(4) 0.076(4) 0.044(3) -0.009(3) -0.004(3) 0.003(3)

loop_
_atom_type_symbol
_atom_type_description
_atom_type_scat_dispersion_real
_atom_type_scat_dispersion_imag
_atom_type_scat_source
C C 0.0033 0.0016 'International Tables Vol C Tables 4.2.6.8 and 6.1.1.4'
H H 0.0000 0.0000 'International Tables Vol C Tables 4.2.6.8 and 6.1.1.4'
Br Br -0.2901 2.4595 'International Tables Vol C Tables 4.2.6.8 and 6.1.1.4'
N N 0.0061 0.0033 'International Tables Vol C Tables 4.2.6.8 and 6.1.1.4'
O O 0.0106 0.0060 'International Tables Vol C Tables 4.2.6.8 and 6.1.1.4'

loop_
_exptl_crystal_face_index_h
_exptl_crystal_face_index_k
_exptl_crystal_face_index_l
_exptl_crystal_face_perp_dist
1 -1 30 0.0577
0 2 -30 0.0577
1 30 -2 0.7371
-1 -30 0 0.7268
30 0 -2 0.2836
-30 0 3 0.2821

loop_
_geom_angle_atom_site_label_1
_geom_angle_atom_site_label_2
_geom_angle_atom_site_label_3
_geom_angle
C2 N1 C10 109.3(3)
C2 N1 C11 114.8(3)
C10 N1 C11 112.1(4)
C2 N1 H1 106.7
C10 N1 H1 106.7
C11 N1 H1 106.7
N1 C2 C3 106.2(3)
N1 C2 H2A 110.5
C3 C2 H2A 110.5
N1 C2 H2B 110.5
C3 C2 H2B 110.5
H2A C2 H2B 108.7
C31 C3 C2 114.1(2)
C31 C3 C4 112.8(2)
C2 C3 C4 101.5(3)
C31 C3 H3 109.4
C2 C3 H3 109.4
C4 C3 H3 109.4
C36 C31 C32 118.0(3)
C36 C31 C3 124.1(3)
C32 C31 C3 117.9(3)
C33 C32 C31 120.2(4)
C33 C32 H32 119.9
C31 C32 H32 119.9
C34 C33 C32 122.1(7)
C34 C33 H33 119.0
C32 C33 H33 119.0
C33 C34 C35 119.1(7)
C33 C34 H34 120.4
C35 C34 H34 120.4
C34 C35 C36 119.4(7)
C34 C35 H35 120.3
C36 C35 H35 120.3
C31 C36 C35 121.1(6)
C31 C36 H36 119.4
C35 C36 H36 119.4
C5 C4 C10 110.6(4)
C5 C4 C3 112.8(4)
C10 C4 C3 105.3(3)
C5 C4 H4 109.4
C10 C4 H4 109.4
C3 C4 H4 109.4
O5 C5 C6 121.2(5)
O5 C5 C4 119.5(5)
C6 C5 C4 119.4(5)
C5 C6 C7 118.7(5)
C5 C6 H6A 107.7
C7 C6 H6A 107.7
C5 C6 H6B 107.7
C7 C6 H6B 107.7
H6A C6 H6B 107.1
C6 C7 C8 115.4(5)
C6 C7 H7A 108.4
C8 C7 H7A 108.4
C6 C7 H7B 108.4
C8 C7 H7B 108.4
H7A C7 H7B 107.5
C7 C8 C9 115.0(5)
C7 C8 H8A 108.5
C9 C8 H8A 108.5
C7 C8 H8B 108.5
C9 C8 H8B 108.5
H8A C8 H8B 107.5
C10 C9 C8 114.4(5)
C10 C9 H9A 108.7
C8 C9 H9A 108.7
C10 C9 H9B 108.7
C8 C9 H9B 108.7
H9A C9 H9B 107.6
C9 C10 N1 110.4(4)
C9 C10 C4 115.9(4)
N1 C10 C4 103.0(4)
C9 C10 H10 109.1
N1 C10 H10 109.1
C4 C10 H10 109.1
C12 C11 C13 115.7(4)
C12 C11 N1 111.3(4)
C13 C11 N1 109.7(4)
C12 C11 H11 106.5
C13 C11 H11 106.5
N1 C11 H11 106.5
C11 C12 H12A 109.5
C11 C12 H12B 109.5
H12A C12 H12B 109.5
C11 C12 H12C 109.5
H12A C12 H12C 109.5
H12B C12 H12C 109.5
C14 C13 C18 118.2(5)
C14 C13 C11 122.7(5)
C18 C13 C11 119.0(5)
C13 C14 C15 119.8(6)
C13 C14 H14 120.1
C15 C14 H14 120.1
C16 C15 C14 120.2(6)
C16 C15 H15 119.9
C14 C15 H15 119.9
C17 C16 C15 120.7(7)
C17 C16 H16 119.6
C15 C16 H16 119.6
C16 C17 C18 120.3(7)
C16 C17 H17 119.9
C18 C17 H17 119.9
C17 C18 C13 120.7(6)
C17 C18 H18 119.7
C13 C18 H18 119.7

loop_
_geom_bond_atom_site_label_1
_geom_bond_atom_site_label_2
_geom_bond_distance
N1 C2 1.515(6)
N1 C10 1.525(6)
N1 C11 1.530(6)
N1 H1 0.9100
C2 C3 1.543(5)
C2 H2A 0.9700
C2 H2B 0.9700
C3 C31 1.484(5)
C3 C4 1.559(5)
C3 H3 0.9800
C31 C36 1.360(6)
C31 C32 1.393(4)
C32 C33 1.380(9)
C32 H32 0.9300
C33 C34 1.325(12)
C33 H33 0.9300
C34 C35 1.394(11)
C34 H34 0.9300
C35 C36 1.397(9)
C35 H35 0.9300
C36 H36 0.9300
C4 C5 1.528(7)
C4 C10 1.535(7)
C4 H4 0.9800
C5 O5 1.195(7)
C5 C6 1.493(8)
C6 C7 1.514(8)
C6 H6A 0.9700
C6 H6B 0.9700
C7 C8 1.521(9)
C7 H7A 0.9700
C7 H7B 0.9700
C8 C9 1.534(8)
C8 H8A 0.9700
C8 H8B 0.9700
C9 C10 1.514(6)
C9 H9A 0.9700
C9 H9B 0.9700
C10 H10 0.9800
C11 C12 1.511(7)
C11 C13 1.522(8)
C11 H11 0.9800
C12 H12A 0.9600
C12 H12B 0.9600
C12 H12C 0.9600
C13 C14 1.385(8)
C13 C18 1.392(8)
C14 C15 1.393(9)
C14 H14 0.9300
C15 C16 1.358(11)
C15 H15 0.9300
C16 C17 1.350(11)
C16 H16 0.9300
C17 C18 1.375(9)
C17 H17 0.9300
C18 H18 0.9300

loop_
_geom_hbond_atom_site_label_D
_geom_hbond_atom_site_label_H
_geom_hbond_atom_site_label_A
_geom_hbond_site_symmetry_A
_geom_hbond_distance_DH
_geom_hbond_distance_HA
_geom_hbond_distance_DA
_geom_hbond_angle_DHA
N1 H1 Br1 1_555 0.91 2.44 3.266(4) 150.5

loop_
_geom_torsion_atom_site_label_1
_geom_torsion_atom_site_label_2
_geom_torsion_atom_site_label_3
_geom_torsion_atom_site_label_4
_geom_torsion
C10 N1 C2 C3 9.1(4)
C11 N1 C2 C3 -117.9(4)
N1 C2 C3 C31 -150.5(2)
N1 C2 C3 C4 -28.9(4)
C2 C3 C31 C36 63.8(4)
C4 C3 C31 C36 -51.3(4)
C2 C3 C31 C32 -118.9(2)
C4 C3 C31 C32 125.9(2)
C36 C31 C32 C33 0.3(4)
C3 C31 C32 C33 -177.1(4)
C31 C32 C33 C34 0.9(9)
C32 C33 C34 C35 -1.1(11)
C33 C34 C35 C36 0.1(10)
C32 C31 C36 C35 -1.3(6)
C3 C31 C36 C35 176.0(4)
C34 C35 C36 C31 1.1(9)
C31 C3 C4 C5 -78.0(4)
C2 C3 C4 C5 159.5(4)
C31 C3 C4 C10 161.3(2)
C2 C3 C4 C10 38.8(4)
C10 C4 C5 O5 109.6(6)
C3 C4 C5 O5 -8.0(8)
C10 C4 C5 C6 -70.3(6)
C3 C4 C5 C6 172.1(5)
O5 C5 C6 C7 -172.8(7)
C4 C5 C6 C7 7.1(9)
C5 C6 C7 C8 62.0(8)
C6 C7 C8 C9 -81.5(7)
C7 C8 C9 C10 61.4(7)
C8 C9 C10 N1 -179.8(5)
C8 C9 C10 C4 -63.3(6)
C2 N1 C10 C9 139.4(4)
C11 N1 C10 C9 -92.1(5)
C2 N1 C10 C4 15.1(4)
C11 N1 C10 C4 143.5(4)
C5 C4 C10 C9 83.8(5)
C3 C4 C10 C9 -154.1(4)
C5 C4 C10 N1 -155.5(4)
C3 C4 C10 N1 -33.5(4)
C2 N1 C11 C12 54.3(5)
C10 N1 C11 C12 -71.1(5)
C2 N1 C11 C13 -75.0(5)
C10 N1 C11 C13 159.5(4)
C12 C11 C13 C14 -15.9(8)
N1 C11 C13 C14 111.1(6)
C12 C11 C13 C18 162.8(5)
N1 C11 C13 C18 -70.3(6)
C18 C13 C14 C15 -3.3(10)
C11 C13 C14 C15 175.4(6)
C13 C14 C15 C16 1.4(11)
C14 C15 C16 C17 1.2(12)
C15 C16 C17 C18 -1.8(12)
C16 C17 C18 C13 -0.2(11)
C14 C13 C18 C17 2.7(10)
C11 C13 C18 C17 -176.0(6)
